data_4503924
loop_
_publ_author_name
'Lin, Zuodong'
'Li, Zhifeng'
'Zhang, Hongjie'

_publ_section_title
;
 Syntheses, Structures, and Magnetic Properties of Two Novel
 Three-Dimensional Frameworks Built from M4O4Cubanes and Dicyanamide
 Bridges
;
_journal_issue 4
_journal_name_full 'Crystal Growth &amp; Design'
_journal_page_first 589
_journal_paper_doi 10.1021/cg060468z
_journal_volume 7
_journal_year 2007
_chemical_formula_sum 'C4 H7 Co N3 O2'
_chemical_formula_weight 188.06
_chemical_melting_point 'C12 H28 N12 Co4 O8'
_chemical_name_common 'C12 H28 N12 Co4 O8'
_chemical_name_systematic
; 
 ? 
;
_space_group_IT_number 142
_symmetry_cell_setting tetragonal
_symmetry_space_group_name_Hall '-I 4bd 2c'
_symmetry_space_group_name_H-M 'I 41/a c d :2'
_atom_sites_solution_hydrogens geom
_atom_sites_solution_primary direct
_atom_sites_solution_secondary difmap
_audit_creation_method SHELXL-97
_cell_angle_alpha 90.00
_cell_angle_beta 90.00
_cell_angle_gamma 90.00
_cell_formula_units_Z 32
_cell_length_a 14.0530(4)
_cell_length_b 14.0530(4)
_cell_length_c 29.781(2)
_cell_measurement_temperature 293(2)
_cell_volume 5881.4(5)
_computing_cell_refinement 'Bruker SMART'
_computing_data_collection 'Bruker SMART'
_computing_data_reduction 'Bruker SAINT'
_computing_molecular_graphics 'Bruker SHELXTL'
_computing_publication_material 'Bruker SHELXTL'
_computing_structure_refinement 'SHELXL-97 (Sheldrick, 1997)'
_computing_structure_solution 'SHELXS-97 (Sheldrick, 1990)'
_diffrn_ambient_temperature 293(2)
_diffrn_measured_fraction_theta_full 0.995
_diffrn_measured_fraction_theta_max 0.995
_diffrn_measurement_device_type 'CCD area detector'
_diffrn_measurement_method 'phi and omega scans'
_diffrn_radiation_monochromator graphite
_diffrn_radiation_source 'fine-focus sealed tube'
_diffrn_radiation_type MoK\a
_diffrn_radiation_wavelength 0.71073
_diffrn_reflns_av_R_equivalents 0.0857
_diffrn_reflns_av_sigmaI/netI 0.0355
_diffrn_reflns_limit_h_max 17
_diffrn_reflns_limit_h_min -17
_diffrn_reflns_limit_k_max 17
_diffrn_reflns_limit_k_min -8
_diffrn_reflns_limit_l_max 37
_diffrn_reflns_limit_l_min -37
_diffrn_reflns_number 15596
_diffrn_reflns_theta_full 26.37
_diffrn_reflns_theta_max 26.37
_diffrn_reflns_theta_min 2.46
_exptl_absorpt_coefficient_mu 2.277
_exptl_absorpt_correction_T_max 0.7337
_exptl_absorpt_correction_T_min 0.4979
_exptl_absorpt_correction_type multi-scan
_exptl_crystal_colour pink
_exptl_crystal_density_diffrn 1.699
_exptl_crystal_density_method 'not measured'
_exptl_crystal_description polyhedron
_exptl_crystal_F_000 3040
_exptl_crystal_size_max 0.36
_exptl_crystal_size_mid 0.22
_exptl_crystal_size_min 0.14
_refine_diff_density_max 0.698
_refine_diff_density_min -0.301
_refine_diff_density_rms 0.109
_refine_ls_extinction_method none
_refine_ls_goodness_of_fit_ref 1.067
_refine_ls_hydrogen_treatment constr
_refine_ls_matrix_type full
_refine_ls_number_parameters 92
_refine_ls_number_reflns 1510
_refine_ls_number_restraints 0
_refine_ls_restrained_S_all 1.067
_refine_ls_R_factor_all 0.0841
_refine_ls_R_factor_gt 0.0544
_refine_ls_shift/su_max 0.000
_refine_ls_shift/su_mean 0.000
_refine_ls_structure_factor_coef Fsqd
_refine_ls_weighting_details 'calc w=1/[\s^2^(Fo^2^)+(0.0625P)^2^+6.1195P] where P=(Fo^2^+2Fc^2^)/3'
_refine_ls_weighting_scheme calc
_refine_ls_wR_factor_gt 0.1180
_refine_ls_wR_factor_ref 0.1325
_reflns_number_gt 1074
_reflns_number_total 1510
_reflns_threshold_expression >2sigma(I)
_cod_data_source_file cg060468zsi20070305_025633.cif
_cod_data_source_block linzd2
_cod_depositor_comments
;
The following automatic conversions were performed:

'_symmetry_cell_setting' value 'Tetragonal' changed to 'tetragonal'
according to /home/saulius/struct/CIF-dictionaries/cif_core.dic
dictionary named 'cif_core.dic' version 2.4.1 from 2010-06-29.

Automatic conversion script
Id: cif_fix_values 1715 2011-07-08 13:25:40Z adriana 
;
_cod_original_cell_volume 5881.3(5)
_cod_original_sg_symbol_H-M I4(1)/acd
_cod_database_code 4503924

loop_
_symmetry_equiv_pos_as_xyz
'x, y, z'
'-x+1/2, -y, z+1/2'
'-y+1/4, x+3/4, z+1/4'
'y+1/4, -x+1/4, z+3/4'
'-x+1/2, y, -z'
'x, -y, -z+1/2'
'y+1/4, x+3/4, -z+3/4'
'-y+1/4, -x+1/4, -z+1/4'
'x+1/2, y+1/2, z+1/2'
'-x+1, -y+1/2, z+1'
'-y+3/4, x+5/4, z+3/4'
'y+3/4, -x+3/4, z+5/4'
'-x+1, y+1/2, -z+1/2'
'x+1/2, -y+1/2, -z+1'
'y+3/4, x+5/4, -z+5/4'
'-y+3/4, -x+3/4, -z+3/4'
'-x, -y, -z'
'x-1/2, y, -z-1/2'
'y-1/4, -x-3/4, -z-1/4'
'-y-1/4, x-1/4, -z-3/4'
'x-1/2, -y, z'
'-x, y, z-1/2'
'-y-1/4, -x-3/4, z-3/4'
'y-1/4, x-1/4, z-1/4'
'-x+1/2, -y+1/2, -z+1/2'
'x, y+1/2, -z'
'y+1/4, -x-1/4, -z+1/4'
'-y+1/4, x+1/4, -z-1/4'
'x, -y+1/2, z+1/2'
'-x+1/2, y+1/2, z'
'-y+1/4, -x-1/4, z-1/4'
'y+1/4, x+1/4, z+1/4'

loop_
_atom_site_label
_atom_site_type_symbol
_atom_site_fract_x
_atom_site_fract_y
_atom_site_fract_z
_atom_site_U_iso_or_equiv
_atom_site_adp_type
_atom_site_occupancy
_atom_site_symmetry_multiplicity
_atom_site_calc_flag
_atom_site_refinement_flags
Co Co 0.42915(4) 0.16248(5) 0.08823(2) 0.0329(3) Uani 1 1 d .
O1 O 0.4235(2) 0.3092(2) 0.09251(10) 0.0324(7) Uani 1 1 d .
N1 N 0.4223(3) 0.1544(4) 0.01789(16) 0.0549(13) Uani 1 1 d .
C1 C 0.3998(3) 0.1454(4) -0.01849(18) 0.0427(12) Uani 1 1 d .
N2 N 0.3832(3) 0.1311(5) -0.06088(16) 0.0735(18) Uani 1 1 d .
O2 O 0.4495(2) 0.0111(3) 0.09052(12) 0.0531(10) Uani 1 1 d .
H2 H 0.5194 -0.0004 0.0922 0.053 Uiso 1 1 d .
N3 N 0.2789(3) 0.1410(3) 0.09002(14) 0.0502(11) Uani 1 1 d .
C2 C 0.2951(4) 0.1386(3) -0.07480(15) 0.0381(12) Uani 1 1 d .
C5 C 0.3587(4) 0.3602(4) 0.06340(18) 0.0492(14) Uani 1 1 d .
C4 C 0.3959(5) -0.0573(5) 0.0676(3) 0.081(2) Uani 1 1 d .
H4A H 0.3294 -0.0439 0.0713 0.081 Uiso 1 1 calc R
H4B H 0.4098 -0.1193 0.0795 0.081 Uiso 1 1 calc R
H4C H 0.4118 -0.0558 0.0362 0.081 Uiso 1 1 calc R

loop_
_atom_site_aniso_label
_atom_site_aniso_U_11
_atom_site_aniso_U_22
_atom_site_aniso_U_33
_atom_site_aniso_U_23
_atom_site_aniso_U_13
_atom_site_aniso_U_12
Co 0.0315(4) 0.0427(4) 0.0246(4) -0.0067(3) -0.0021(3) -0.0006(3)
O1 0.0312(16) 0.0393(17) 0.0268(16) 0.0010(13) 0.0010(13) 0.0024(14)
N1 0.047(3) 0.082(4) 0.036(3) -0.009(2) -0.007(2) -0.002(2)
C1 0.030(2) 0.064(3) 0.033(3) -0.007(3) -0.001(2) -0.001(2)
N2 0.035(3) 0.151(6) 0.034(2) -0.016(3) -0.007(2) 0.001(3)
O2 0.046(2) 0.051(2) 0.063(2) -0.0145(19) -0.0134(19) -0.0006(17)
N3 0.044(3) 0.065(3) 0.041(2) -0.001(2) -0.003(2) -0.008(2)
C2 0.042(3) 0.050(3) 0.022(2) 0.001(2) 0.002(2) 0.000(2)
C5 0.047(3) 0.063(4) 0.038(3) 0.009(3) -0.009(2) 0.017(3)
C4 0.066(4) 0.056(4) 0.121(6) -0.028(4) -0.017(4) 0.002(3)

loop_
_atom_type_symbol
_atom_type_description
_atom_type_scat_dispersion_real
_atom_type_scat_dispersion_imag
_atom_type_scat_source
C C 0.0033 0.0016 'International Tables Vol C Tables 4.2.6.8 and 6.1.1.4'
H H 0.0000 0.0000 'International Tables Vol C Tables 4.2.6.8 and 6.1.1.4'
N N 0.0061 0.0033 'International Tables Vol C Tables 4.2.6.8 and 6.1.1.4'
O O 0.0106 0.0060 'International Tables Vol C Tables 4.2.6.8 and 6.1.1.4'
Co Co 0.3494 0.9721 'International Tables Vol C Tables 4.2.6.8 and 6.1.1.4'

loop_
_geom_angle_atom_site_label_1
_geom_angle_atom_site_label_2
_geom_angle_atom_site_label_3
_geom_angle
_geom_angle_site_symmetry_1
_geom_angle_site_symmetry_3
O1 Co O1 82.37(12) . 20_656
O1 Co N1 96.53(17) . .
O1 Co N1 177.77(16) 20_656 .
O1 Co O1 81.14(13) . 10_554
O1 Co O1 81.29(13) 20_656 10_554
N1 Co O1 96.63(15) . 10_554
O1 Co N3 95.84(15) . .
O1 Co N3 93.66(14) 20_656 .
N1 Co N3 88.38(17) . .
O1 Co N3 174.40(15) 10_554 .
O1 Co O2 172.35(13) . .
O1 Co O2 91.82(13) 20_656 .
N1 Co O2 89.11(18) . .
O1 Co O2 93.10(12) 10_554 .
N3 Co O2 89.46(15) . .
C5 O1 Co 118.8(3) . .
C5 O1 Co 120.6(3) . 27_565
Co O1 Co 98.21(13) . 27_565
C5 O1 Co 119.2(3) . 10_554
Co O1 Co 98.42(13) . 10_554
Co O1 Co 96.80(12) 27_565 10_554
C1 N1 Co 166.0(4) . .
N1 C1 N2 173.8(6) . .
C1 N2 C2 117.7(5) . .
C4 O2 Co 126.4(4) . .
C4 O2 H2 116.3 . .
Co O2 H2 107.1 . .
C2 N3 Co 154.3(4) 5 .
N3 C2 N2 174.2(5) 5 .
O2 C4 H4A 109.5 . .
O2 C4 H4B 109.5 . .
H4A C4 H4B 109.5 . .
O2 C4 H4C 109.5 . .
H4A C4 H4C 109.5 . .
H4B C4 H4C 109.5 . .

loop_
_geom_bond_atom_site_label_1
_geom_bond_atom_site_label_2
_geom_bond_distance
_geom_bond_site_symmetry_2
Co O1 2.067(3) .
Co O1 2.075(3) 20_656
Co N1 2.100(5) .
Co O1 2.112(3) 10_554
Co N3 2.134(5) .
Co O2 2.148(4) .
O1 C5 1.448(6) .
O1 Co 2.075(3) 27_565
O1 Co 2.112(3) 10_554
N1 C1 1.136(6) .
C1 N2 1.300(6) .
N2 C2 1.309(7) .
O2 C4 1.400(7) .
O2 H2 0.9967 .
N3 C2 1.135(6) 5
C2 N3 1.135(6) 5
C4 H4A 0.9600 .
C4 H4B 0.9600 .
C4 H4C 0.9600 .
